data_4025455
loop_
_publ_author_name
'Masatoshi Tanimura'
'Nobuko Watanabe'
'Hisako K. Ijuin'
'Masakatsu Matsumoto'

_publ_contact_author_email matsumo-chem@kanagawa-u.ac.jp
_publ_contact_author_fax 81(463)589684
_publ_contact_author_name 'Professor Masakatsu Matsumoto'
_publ_contact_author_phone 81(463)594111
_publ_section_title
;
 Thermodynamic Aspects of Thermal Decomposition and
 Charge-Transfer-Induced Chemiluminescent Decomposition for Bicyclic
 Dioxetanes Bearing a 4-(Benzothiazol-2-yl)-3-hydroxyphenyl Moiety
;
_journal_name_full 'Journal of Organic Chemistry'
_journal_page_first 3678
_journal_page_last 3684
_journal_paper_doi 10.1021/jo100449m
_journal_volume 75
_journal_year 2010
_chemical_formula_moiety 'C23 H25 N O4 S '
_chemical_formula_sum 'C23 H25 N O4 S'
_chemical_formula_weight 411.51
_space_group_IT_number 2
_symmetry_cell_setting triclinic
_symmetry_Int_Tables_number 2
_symmetry_space_group_name_Hall '-P 1'
_symmetry_space_group_name_H-M 'P -1'
_audit_creation_date 2010-01-07
_audit_creation_method 'by CrystalStructure 3.6.0'
_cell_angle_alpha 85.78(6)
_cell_angle_beta 89.24(6)
_cell_angle_gamma 82.34(6)
_cell_formula_units_Z 4
_cell_length_a 7.662(10)
_cell_length_b 11.926(9)
_cell_length_c 22.09(3)
_cell_measurement_reflns_used 139
_cell_measurement_temperature 150.1
_cell_measurement_theta_max 27.5
_cell_measurement_theta_min 3.2
_cell_volume 1995(4)
_computing_cell_refinement CrystalClear
_computing_data_collection CrystalClear
_computing_data_reduction CrystalStructure
_computing_publication_material 'CrystalStructure 3.6.0'
_computing_structure_refinement CRYSTALS
_computing_structure_solution SIR92
_diffrn_ambient_temperature 150.1
_diffrn_detector_area_resol_mean 14.63
_diffrn_measured_fraction_theta_full 0.9566
_diffrn_measured_fraction_theta_max 0.9566
_diffrn_measurement_device_type 'Rigaku Mercury'
_diffrn_measurement_method \w
_diffrn_radiation_type 'Mo K\a'
_diffrn_radiation_wavelength 0.7107
_diffrn_reflns_av_R_equivalents 0.029
_diffrn_reflns_limit_h_max 9
_diffrn_reflns_limit_h_min -9
_diffrn_reflns_limit_k_max 13
_diffrn_reflns_limit_k_min -15
_diffrn_reflns_limit_l_max 26
_diffrn_reflns_limit_l_min -28
_diffrn_reflns_number 20812
_diffrn_reflns_theta_full 27.48
_diffrn_reflns_theta_max 27.48
_exptl_absorpt_coefficient_mu 0.193
_exptl_absorpt_correction_T_max 0.981
_exptl_absorpt_correction_T_min 0.860
_exptl_absorpt_correction_type multi-scan
_exptl_absorpt_process_details 'Jacobson, R. (1998) Private communication'
_exptl_crystal_colour colorless
_exptl_crystal_density_diffrn 1.370
_exptl_crystal_density_method 'not measured'
_exptl_crystal_description platelet
_exptl_crystal_F_000 872.00
_exptl_crystal_size_max 0.35
_exptl_crystal_size_mid 0.20
_exptl_crystal_size_min 0.10
_refine_diff_density_max 0.58
_refine_diff_density_min -0.51
_refine_ls_extinction_method none
_refine_ls_goodness_of_fit_ref 1.007
_refine_ls_hydrogen_treatment noref
_refine_ls_number_parameters 573
_refine_ls_number_reflns 8761
_refine_ls_R_factor_gt 0.0560
_refine_ls_shift/su_max 0.0000
_refine_ls_structure_factor_coef Fsqd
_refine_ls_weighting_details 'w = 1/[0.0028Fo^2^ + 1.0000\s(Fo^2^)]/(4Fo^2^)'
_refine_ls_weighting_scheme calc
_refine_ls_wR_factor_ref 0.1790
_reflns_number_gt 6326
_reflns_number_total 8761
_reflns_threshold_expression F^2^>2.0\s(F^2^)
_cod_data_source_file jo100449m_si_004.cif
_cod_data_source_block '___1d'
_cod_original_cell_volume 1995.1(41)
_cod_original_formula_sum 'C23 H25 N O4 S '
_cod_database_code 4025455

loop_
_symmetry_equiv_pos_site_id
_symmetry_equiv_pos_as_xyz
1 +X,+Y,+Z
2 -X,-Y,-Z

loop_
_atom_site_label
_atom_site_type_symbol
_atom_site_fract_x
_atom_site_fract_y
_atom_site_fract_z
_atom_site_U_iso_or_equiv
_atom_site_adp_type
_atom_site_occupancy
_atom_site_symmetry_multiplicity
_atom_site_calc_flag
_atom_site_refinement_flags
_atom_site_disorder_assembly
_atom_site_disorder_group
S(1) S 0.56854(8) 0.27458(5) 1.00207(3) 0.0254(2) Uani 1.00 1 d . . .
S(2) S 0.71788(8) 0.98688(5) 0.97134(3) 0.0254(2) Uani 1.00 1 d . . .
O(1) O 0.5978(3) 0.1397(2) 0.68857(8) 0.0371(5) Uani 1.00 1 d . . .
O(7) O 0.7751(2) 0.7517(2) 0.68054(7) 0.0257(4) Uani 1.00 1 d . . .
O(8) O 1.1021(2) 0.68130(10) 0.91513(8) 0.0283(4) Uani 1.00 1 d . . .
O(4) O 0.1955(2) 0.4632(2) 0.85336(8) 0.0281(5) Uani 1.00 1 d . . .
O(5) O 1.0517(3) 0.64340(10) 0.69888(8) 0.0312(5) Uani 1.00 1 d . . .
O(3) O 0.3101(2) 0.2368(2) 0.67777(7) 0.0294(5) Uani 1.00 1 d . . .
O(6) O 1.1456(2) 0.6865(2) 0.64363(8) 0.0307(5) Uani 1.00 1 d . . .
O(2) O 0.6754(3) 0.1915(2) 0.63204(8) 0.0338(5) Uani 1.00 1 d . . .
N(1) N 0.2993(3) 0.4196(2) 0.96782(9) 0.0224(5) Uani 1.00 1 d . . .
N(2) N 0.9377(3) 0.8058(2) 0.99659(9) 0.0222(5) Uani 1.00 1 d . . .
C(36) C 1.0015(3) 0.7469(2) 0.87312(10) 0.0212(6) Uani 1.00 1 d . . .
C(11) C 0.4712(3) 0.2717(2) 0.76149(10) 0.0209(6) Uani 1.00 1 d . . .
C(2) C 0.5764(3) 0.3030(2) 0.64198(10) 0.0205(6) Uani 1.00 1 d . . .
C(42) C 0.9563(3) 0.8076(2) 1.10837(11) 0.0278(6) Uani 1.00 1 d . . .
C(37) C 0.8772(3) 0.8385(2) 0.88835(10) 0.0191(5) Uani 1.00 1 d . . .
C(25) C 1.0558(3) 0.8025(2) 0.64919(10) 0.0204(5) Uani 1.00 1 d . . .
C(12) C 0.3402(3) 0.3546(2) 0.77957(10) 0.0212(6) Uani 1.00 1 d . . .
C(34) C 0.9255(3) 0.7844(2) 0.76722(10) 0.0195(5) Uani 1.00 1 d . . .
C(7) C 0.7083(3) 0.3874(2) 0.65283(11) 0.0272(6) Uani 1.00 1 d . . .
C(17) C 0.4223(3) 0.3450(2) 0.94730(10) 0.0205(6) Uani 1.00 1 d . . .
C(26) C 0.9229(3) 0.8274(2) 0.59566(10) 0.0233(6) Uani 1.00 1 d . . .
C(16) C 0.5864(3) 0.2121(2) 0.80440(11) 0.0244(6) Uani 1.00 1 d . . .
C(13) C 0.3245(3) 0.3805(2) 0.83987(10) 0.0197(6) Uani 1.00 1 d . . .
C(19) C 0.2004(3) 0.4927(2) 1.06657(11) 0.0283(7) Uani 1.00 1 d . . .
C(23) C 0.4532(3) 0.3500(2) 1.05724(10) 0.0226(6) Uani 1.00 1 d . . .
C(21) C 0.3700(4) 0.4106(2) 1.15442(11) 0.0301(5) Uani 1.00 1 d . . .
C(27) C 0.7895(3) 0.7471(2) 0.61599(11) 0.0273(6) Uani 1.00 1 d . . .
C(10) C 0.7984(4) 0.4189(3) 0.59268(12) 0.0354(7) Uani 1.00 1 d . . .
C(45) C 0.7169(4) 1.0084(2) 1.09782(11) 0.0291(6) Uani 1.00 1 d . . .
C(40) C 0.8551(3) 0.8669(2) 0.95120(10) 0.0204(6) Uani 1.00 1 d . . .
C(35) C 1.0257(3) 0.7213(2) 0.81250(10) 0.0218(6) Uani 1.00 1 d . . .
C(5) C 0.5007(4) 0.3030(3) 0.52761(12) 0.0390(9) Uani 1.00 1 d . . .
C(39) C 0.7983(3) 0.8742(2) 0.78190(10) 0.0218(6) Uani 1.00 1 d . . .
C(41) C 0.8936(3) 0.8526(2) 1.05130(10) 0.0215(6) Uani 1.00 1 d . . .
C(44) C 0.7803(4) 0.9637(2) 1.15370(11) 0.0315(5) Uani 1.00 1 d . . .
C(24) C 0.9444(3) 0.7526(2) 0.70252(10) 0.0207(6) Uani 1.00 1 d . . .
C(33) C 1.2948(4) 0.9065(3) 0.60216(13) 0.0411(10) Uani 1.00 1 d . . .
C(31) C 1.3266(4) 0.8240(3) 0.70846(13) 0.0407(9) Uani 1.00 1 d . . .
C(18) C 0.3127(3) 0.4235(2) 1.03051(10) 0.0215(6) Uani 1.00 1 d . . .
C(8) C 0.6193(4) 0.4963(2) 0.67940(10) 0.0402(10) Uani 1.00 1 d . . .
C(46) C 0.7745(3) 0.9521(2) 1.04672(10) 0.0228(6) Uani 1.00 1 d . . .
C(29) C 0.8274(4) 0.9480(2) 0.58994(12) 0.0346(7) Uani 1.00 1 d . . .
C(38) C 0.7769(3) 0.9006(2) 0.84139(10) 0.0213(6) Uani 1.00 1 d . . .
C(15) C 0.5703(3) 0.2370(2) 0.86457(11) 0.0237(6) Uani 1.00 1 d . . .
C(6) C 0.3265(4) 0.4441(2) 0.59121(13) 0.0382(10) Uani 1.00 1 d . . .
C(22) C 0.4831(3) 0.3436(2) 1.11952(11) 0.0276(6) Uani 1.00 1 d . . .
C(32) C 1.1096(4) 0.9950(2) 0.68494(13) 0.0346(7) Uani 1.00 1 d . . .
C(3) C 0.4334(3) 0.3270(2) 0.59175(10) 0.0250(6) Uani 1.00 1 d . . .
C(28) C 0.9994(4) 0.7944(3) 0.53405(11) 0.0354(9) Uani 1.00 1 d . . .
C(1) C 0.4802(3) 0.2442(2) 0.69628(10) 0.0230(6) Uani 1.00 1 d . . .
C(4) C 0.3127(4) 0.2385(2) 0.61277(11) 0.0334(9) Uani 1.00 1 d . . .
C(30) C 1.1932(3) 0.8819(2) 0.66104(11) 0.0281(6) Uani 1.00 1 d . . .
C(14) C 0.4400(3) 0.3210(2) 0.88367(10) 0.0198(5) Uani 1.00 1 d . . .
C(43) C 0.8982(4) 0.8632(2) 1.15884(12) 0.0319(5) Uani 1.00 1 d . . .
C(20) C 0.2307(3) 0.4859(2) 1.12840(12) 0.0302(7) Uani 1.00 1 d . . .
C(9) C 0.8523(4) 0.3327(3) 0.69690(10) 0.0488(12) Uani 1.00 1 d . . .
H(18) H 0.2601 0.3943 0.7505 0.025 Uiso 1.00 1 c R . .
H(21) H 0.6760 0.1550 0.7924 0.028 Uiso 1.00 1 c R . .
H(22) H 0.1050 0.5430 1.0490 0.034 Uiso 1.00 1 c R . .
H(24) H 0.3866 0.4068 1.1971 0.037 Uiso 1.00 1 c R . .
H(15) H 0.9025 0.3673 0.5881 0.044 Uiso 1.00 1 c R . .
H(16) H 0.8279 0.4937 0.5931 0.044 Uiso 1.00 1 c R . .
H(17) H 0.7212 0.4153 0.5598 0.044 Uiso 1.00 1 c R . .
H(4) H 0.5397 0.3692 0.5084 0.048 Uiso 1.00 1 c R . .
H(5) H 0.4089 0.2813 0.5044 0.048 Uiso 1.00 1 c R . .
H(3) H 0.5961 0.2433 0.5305 0.048 Uiso 1.00 1 c R . .
H(11) H 0.5812 0.5511 0.6473 0.052 Uiso 1.00 1 c R . .
H(9) H 0.7018 0.5252 0.7038 0.052 Uiso 1.00 1 c R . .
H(10) H 0.5209 0.4803 0.7036 0.052 Uiso 1.00 1 c R . .
H(20) H 0.6486 0.1961 0.8938 0.027 Uiso 1.00 1 c R . .
H(6) H 0.2254 0.4404 0.6163 0.045 Uiso 1.00 1 c R . .
H(7) H 0.2906 0.4686 0.5508 0.046 Uiso 1.00 1 c R . .
H(8) H 0.3961 0.4962 0.6061 0.045 Uiso 1.00 1 c R . .
H(25) H 0.5787 0.2934 1.1371 0.033 Uiso 1.00 1 c R . .
H(1) H 0.3584 0.1660 0.6000 0.042 Uiso 1.00 1 c R . .
H(2) H 0.1973 0.2600 0.5970 0.042 Uiso 1.00 1 c R . .
H(23) H 0.1561 0.5329 1.1536 0.036 Uiso 1.00 1 c R . .
H(12) H 0.8171 0.3461 0.7374 0.060 Uiso 1.00 1 c R . .
H(13) H 0.9583 0.3638 0.6879 0.060 Uiso 1.00 1 c R . .
H(14) H 0.8710 0.2533 0.6926 0.060 Uiso 1.00 1 c R . .
H(47) H 1.0358 0.7392 1.1122 0.033 Uiso 1.00 1 c R . .
H(26) H 0.8303 0.6720 0.6059 0.033 Uiso 1.00 1 c R . .
H(27) H 0.6786 0.7718 0.5974 0.033 Uiso 1.00 1 c R . .
H(50) H 0.6364 1.0763 1.0942 0.035 Uiso 1.00 1 c R . .
H(43) H 1.1110 0.6599 0.8027 0.026 Uiso 1.00 1 c R . .
H(46) H 0.7281 0.9171 0.7510 0.026 Uiso 1.00 1 c R . .
H(49) H 0.7436 1.0014 1.1890 0.038 Uiso 1.00 1 c R . .
H(40) H 1.3955 0.8512 0.5997 0.052 Uiso 1.00 1 c R . .
H(41) H 1.3309 0.9797 0.6023 0.052 Uiso 1.00 1 c R . .
H(42) H 1.2210 0.9041 0.5682 0.052 Uiso 1.00 1 c R . .
H(34) H 1.2867 0.8407 0.7481 0.050 Uiso 1.00 1 c R . .
H(35) H 1.4370 0.8505 0.7011 0.050 Uiso 1.00 1 c R . .
H(36) H 1.3392 0.7443 0.7052 0.050 Uiso 1.00 1 c R . .
H(32) H 0.7213 0.9515 0.6129 0.041 Uiso 1.00 1 c R . .
H(33) H 0.8006 0.9695 0.5485 0.042 Uiso 1.00 1 c R . .
H(31) H 0.9003 0.9982 0.6048 0.042 Uiso 1.00 1 c R . .
H(45) H 0.6926 0.9626 0.8512 0.025 Uiso 1.00 1 c R . .
H(37) H 1.0807 1.0489 0.6515 0.043 Uiso 1.00 1 c R . .
H(38) H 1.1909 1.0222 0.7105 0.043 Uiso 1.00 1 c R . .
H(39) H 1.0057 0.9839 0.7073 0.044 Uiso 1.00 1 c R . .
H(30) H 1.0487 0.8564 0.5144 0.043 Uiso 1.00 1 c R . .
H(28) H 0.9089 0.7746 0.5095 0.044 Uiso 1.00 1 c R . .
H(29) H 1.0885 0.7312 0.5402 0.044 Uiso 1.00 1 c R . .
H(48) H 0.9388 0.8333 1.1979 0.038 Uiso 1.00 1 c R . .
H(19) H 0.2148 0.4739 0.8948 0.033 Uiso 1.00 1 c R . .
H(44) H 1.0723 0.7095 0.9556 0.033 Uiso 1.00 1 c R . .

loop_
_atom_site_aniso_label
_atom_site_aniso_U_11
_atom_site_aniso_U_22
_atom_site_aniso_U_33
_atom_site_aniso_U_12
_atom_site_aniso_U_13
_atom_site_aniso_U_23
S(1) 0.0288(3) 0.0279(3) 0.0171(3) 0.0052(2) -0.0025(2) -0.0022(2)
S(2) 0.0316(3) 0.0246(3) 0.0172(3) 0.0067(2) 0.0000(2) -0.0018(2)
O(1) 0.0642(13) 0.0200(9) 0.0231(9) 0.0069(9) 0.0072(9) 0.0003(7)
O(7) 0.0261(9) 0.0323(9) 0.0211(8) -0.0106(7) -0.0013(7) -0.0059(7)
O(8) 0.0305(9) 0.0306(9) 0.0199(8) 0.0107(7) -0.0051(7) -0.0026(7)
O(4) 0.0273(9) 0.0333(10) 0.0199(8) 0.0110(7) -0.0013(7) -0.0037(7)
O(5) 0.0500(12) 0.0191(8) 0.0222(9) 0.0042(8) 0.0042(8) -0.0022(7)
O(3) 0.0360(10) 0.0364(10) 0.0198(9) -0.0182(8) 0.0000(7) -0.0045(7)
O(6) 0.0379(10) 0.0246(9) 0.0265(9) 0.0084(8) 0.0081(8) -0.0047(7)
O(2) 0.0485(12) 0.0235(9) 0.0255(9) 0.0087(8) 0.0125(8) -0.0016(7)
N(1) 0.0256(10) 0.0202(9) 0.0204(10) 0.0009(8) 0.0012(8) -0.0026(7)
N(2) 0.0217(10) 0.0255(10) 0.0183(9) -0.0001(8) 0.0001(7) -0.0005(8)
C(36) 0.0228(11) 0.0200(11) 0.0201(11) -0.0004(9) -0.0012(9) -0.0004(9)
C(11) 0.0267(12) 0.0193(11) 0.0171(11) -0.0039(9) 0.0022(9) -0.0019(8)
C(2) 0.0251(12) 0.0175(10) 0.0182(11) 0.0006(9) 0.0039(9) -0.0043(8)
C(42) 0.0291(13) 0.0297(13) 0.0234(12) -0.0019(10) -0.0049(10) 0.0027(10)
C(37) 0.0191(11) 0.0205(11) 0.0176(10) -0.0026(9) 0.0013(8) -0.0003(8)
C(25) 0.0235(11) 0.0195(11) 0.0177(10) 0.0016(9) 0.0029(8) -0.0060(8)
C(12) 0.0230(11) 0.0207(11) 0.0192(11) -0.0014(9) -0.0015(9) 0.0009(9)
C(34) 0.0233(11) 0.0183(10) 0.0173(10) -0.0045(9) 0.0034(8) -0.0005(8)
C(7) 0.0269(12) 0.0332(13) 0.0230(12) -0.0091(11) 0.0049(9) -0.0034(10)
C(17) 0.0207(11) 0.0212(11) 0.0197(11) -0.0036(9) -0.0014(8) -0.0001(9)
C(26) 0.0294(12) 0.0217(11) 0.0190(11) -0.0025(10) 0.0008(9) -0.0055(9)
C(16) 0.0296(12) 0.0188(11) 0.0230(12) 0.0026(9) 0.0015(9) -0.0012(9)
C(13) 0.0187(11) 0.0198(11) 0.0200(11) -0.0008(9) 0.0010(8) -0.0010(8)
C(19) 0.0291(13) 0.0286(13) 0.0269(13) -0.0006(10) 0.0046(10) -0.0069(10)
C(23) 0.0255(12) 0.0219(11) 0.0209(11) -0.0048(9) 0.0002(9) -0.0027(9)
C(21) 0.0350(10) 0.0370(10) 0.0205(12) -0.0115(11) 0.0016(10) -0.0046(10)
C(27) 0.0333(13) 0.0293(13) 0.0210(12) -0.0076(11) -0.0036(10) -0.0060(10)
C(10) 0.0330(10) 0.045(2) 0.0300(10) -0.0106(12) 0.0100(11) -0.0059(12)
C(45) 0.0360(10) 0.0288(13) 0.0213(12) 0.0008(11) 0.0013(10) -0.0040(10)
C(40) 0.0192(11) 0.0219(11) 0.0199(11) -0.0030(9) 0.0005(8) 0.0002(9)
C(35) 0.0237(11) 0.0207(11) 0.0207(11) -0.0005(9) -0.0007(9) -0.0034(9)
C(5) 0.046(2) 0.053(2) 0.0193(13) -0.0100(10) 0.0006(11) -0.0058(12)
C(39) 0.0245(11) 0.0199(11) 0.0199(11) 0.0001(9) -0.0014(9) 0.0003(9)
C(41) 0.0221(11) 0.0234(11) 0.0196(11) -0.0061(9) 0.0016(9) -0.0008(9)
C(44) 0.0350(10) 0.0400(10) 0.0205(12) -0.0065(12) 0.0000(10) -0.0070(10)
C(24) 0.0232(11) 0.0181(11) 0.0203(11) 0.0001(9) -0.0007(9) -0.0031(8)
C(33) 0.035(2) 0.060(2) 0.033(2) -0.0210(10) 0.0124(12) -0.0112(13)
C(31) 0.0240(13) 0.064(2) 0.035(2) -0.0062(13) -0.0043(11) -0.0090(10)
C(18) 0.0256(12) 0.0211(11) 0.0186(11) -0.0056(9) 0.0022(9) -0.0021(9)
C(8) 0.053(2) 0.036(2) 0.039(2) -0.0270(10) 0.0195(13) -0.0173(12)
C(46) 0.0249(12) 0.0249(11) 0.0187(11) -0.0048(9) -0.0004(9) 0.0001(9)
C(29) 0.042(2) 0.0310(10) 0.0281(13) 0.0047(12) -0.0062(11) 0.0002(11)
C(38) 0.0213(11) 0.0199(11) 0.0215(11) 0.0011(9) 0.0021(9) -0.0013(9)
C(15) 0.0265(12) 0.0205(11) 0.0214(11) 0.0044(9) -0.0006(9) 0.0024(9)
C(6) 0.039(2) 0.039(2) 0.033(2) 0.0046(12) -0.0045(12) 0.0048(12)
C(22) 0.0297(13) 0.0328(13) 0.0205(12) -0.0042(11) -0.0016(10) -0.0025(10)
C(32) 0.043(2) 0.0310(10) 0.0340(10) -0.0169(12) 0.0063(12) -0.0094(11)
C(3) 0.0320(13) 0.0266(12) 0.0172(11) -0.0061(10) 0.0001(9) -0.0026(9)
C(28) 0.042(2) 0.045(2) 0.0203(12) -0.0056(13) 0.0022(11) -0.0096(11)
C(1) 0.0304(12) 0.0170(11) 0.0208(11) -0.0008(9) 0.0015(9) -0.0011(9)
C(4) 0.045(2) 0.040(2) 0.0194(12) -0.0175(13) -0.0009(11) -0.0083(11)
C(30) 0.0258(12) 0.0340(10) 0.0262(12) -0.0083(11) 0.0040(10) -0.0058(10)
C(14) 0.0236(11) 0.0185(10) 0.0171(11) -0.0031(9) 0.0010(8) 0.0002(8)
C(43) 0.0360(10) 0.0380(10) 0.0218(12) -0.0067(12) -0.0060(10) 0.0007(10)
C(20) 0.0310(13) 0.0332(13) 0.0272(13) -0.0043(11) 0.0059(10) -0.0079(10)
C(9) 0.032(2) 0.082(3) 0.034(2) -0.019(2) -0.0056(12) 0.007(2)

loop_
_atom_type_symbol
_atom_type_description
_atom_type_scat_dispersion_real
_atom_type_scat_dispersion_imag
_atom_type_scat_source
C C 0.003 0.002
;
International Tables for Crystallography
(1992, Vol. C, Tables 4.2.6.8 and 6.1.1.4)
;
H H 0.000 0.000
;
International Tables for Crystallography
(1992, Vol. C, Table 6.1.1.4)
;
N N 0.006 0.003
;
International Tables for Crystallography
(1992, Vol. C, Tables 4.2.6.8 and 6.1.1.4)
;
O O 0.011 0.006
;
International Tables for Crystallography
(1992, Vol. C, Tables 4.2.6.8 and 6.1.1.4)
;
S S 0.125 0.123
;
International Tables for Crystallography
(1992, Vol. C, Tables 4.2.6.8 and 6.1.1.4)
;

loop_
_geom_angle_atom_site_label_1
_geom_angle_atom_site_label_2
_geom_angle_atom_site_label_3
_geom_angle
_geom_angle_publ_flag
_geom_angle_site_symmetry_1
_geom_angle_site_symmetry_2
_geom_angle_site_symmetry_3
S(1) C(17) N(1) 115.2(2) ? . . .
C(23) S(1) C(17) 89.4(1) ? . . .
S(1) C(17) C(14) 121.3(2) ? . . .
S(1) C(23) C(18) 109.7(2) ? . . .
S(1) C(23) C(22) 128.9(2) ? . . .
S(2) C(40) N(2) 115.1(2) ? . . .
S(2) C(40) C(37) 121.9(2) ? . . .
C(46) S(2) C(40) 89.5(1) ? . . .
S(2) C(46) C(45) 129.0(2) ? . . .
S(2) C(46) C(41) 109.6(2) ? . . .
O(1) O(2) C(2) 91.1(2) ? . . .
C(1) O(1) O(2) 91.2(2) ? . . .
O(1) C(1) O(3) 111.9(2) ? . . .
O(1) C(1) C(11) 111.0(2) ? . . .
O(1) C(1) C(2) 89.0(2) ? . . .
O(7) C(27) C(26) 105.5(2) ? . . .
C(24) O(7) C(27) 107.1(2) ? . . .
O(7) C(24) O(5) 111.7(2) ? . . .
O(7) C(24) C(25) 107.3(2) ? . . .
O(7) C(24) C(34) 107.0(2) ? . . .
O(8) C(36) C(37) 122.4(2) ? . . .
O(8) C(36) C(35) 117.3(2) ? . . .
O(4) C(13) C(14) 123.0(2) ? . . .
O(4) C(13) C(12) 117.0(2) ? . . .
O(5) O(6) C(25) 91.2(1) ? . . .
C(24) O(5) O(6) 91.4(1) ? . . .
O(5) C(24) C(25) 89.1(2) ? . . .
O(5) C(24) C(34) 111.0(2) ? . . .
O(3) C(1) C(11) 107.6(2) ? . . .
O(3) C(1) C(2) 107.6(2) ? . . .
C(4) O(3) C(1) 107.2(2) ? . . .
O(3) C(4) C(3) 105.3(2) ? . . .
O(6) C(25) C(26) 106.3(2) ? . . .
O(6) C(25) C(24) 87.7(2) ? . . .
O(6) C(25) C(30) 109.5(2) ? . . .
O(2) C(2) C(7) 109.0(2) ? . . .
O(2) C(2) C(3) 106.5(2) ? . . .
O(2) C(2) C(1) 88.1(2) ? . . .
C(18) N(1) C(17) 111.0(2) ? . . .
N(1) C(17) C(14) 123.5(2) ? . . .
N(1) C(18) C(23) 114.7(2) ? . . .
N(1) C(18) C(19) 125.6(2) ? . . .
N(2) C(40) C(37) 123.1(2) ? . . .
C(41) N(2) C(40) 111.0(2) ? . . .
N(2) C(41) C(46) 114.9(2) ? . . .
N(2) C(41) C(42) 125.5(2) ? . . .
C(36) C(37) C(40) 120.3(2) ? . . .
C(36) C(37) C(38) 118.1(2) ? . . .
C(35) C(36) C(37) 120.2(2) ? . . .
C(36) C(35) C(34) 120.3(2) ? . . .
C(16) C(11) C(12) 119.7(2) ? . . .
C(1) C(11) C(12) 119.0(2) ? . . .
C(11) C(12) C(13) 120.8(2) ? . . .
C(11) C(16) C(15) 119.6(2) ? . . .
C(1) C(11) C(16) 121.2(2) ? . . .
C(11) C(1) C(2) 128.4(2) ? . . .
C(3) C(2) C(7) 122.3(2) ? . . .
C(1) C(2) C(7) 121.3(2) ? . . .
C(2) C(7) C(9) 110.5(2) ? . . .
C(2) C(7) C(8) 112.6(2) ? . . .
C(2) C(7) C(10) 109.5(2) ? . . .
C(1) C(2) C(3) 103.6(2) ? . . .
C(2) C(3) C(4) 100.1(2) ? . . .
C(2) C(3) C(6) 114.3(2) ? . . .
C(2) C(3) C(5) 114.6(2) ? . . .
C(42) C(41) C(46) 119.6(2) ? . . .
C(43) C(42) C(41) 118.8(2) ? . . .
C(42) C(43) C(44) 121.2(2) ? . . .
C(38) C(37) C(40) 121.7(2) ? . . .
C(37) C(38) C(39) 121.7(2) ? . . .
C(25) C(26) C(27) 100.1(2) ? . . .
C(24) C(25) C(26) 103.7(2) ? . . .
C(25) C(26) C(29) 114.5(2) ? . . .
C(30) C(25) C(26) 122.3(2) ? . . .
C(25) C(26) C(28) 114.4(2) ? . . .
C(25) C(24) C(34) 129.3(2) ? . . .
C(30) C(25) C(24) 121.3(2) ? . . .
C(25) C(30) C(31) 109.9(2) ? . . .
C(25) C(30) C(33) 109.6(2) ? . . .
C(25) C(30) C(32) 112.7(2) ? . . .
C(12) C(13) C(14) 120.0(2) ? . . .
C(39) C(34) C(35) 120.1(2) ? . . .
C(24) C(34) C(35) 120.2(2) ? . . .
C(34) C(39) C(38) 119.6(2) ? . . .
C(24) C(34) C(39) 119.6(2) ? . . .
C(9) C(7) C(10) 107.4(2) ? . . .
C(8) C(7) C(10) 109.1(2) ? . . .
C(9) C(7) C(8) 107.7(2) ? . . .
C(17) C(14) C(15) 121.1(2) ? . . .
C(17) C(14) C(13) 120.7(2) ? . . .
C(29) C(26) C(27) 108.4(2) ? . . .
C(28) C(26) C(27) 108.6(2) ? . . .
C(28) C(26) C(29) 110.1(2) ? . . .
C(16) C(15) C(14) 121.6(2) ? . . .
C(13) C(14) C(15) 118.2(2) ? . . .
C(19) C(18) C(23) 119.8(2) ? . . .
C(20) C(19) C(18) 118.5(2) ? . . .
C(19) C(20) C(21) 120.9(2) ? . . .
C(22) C(23) C(18) 121.4(2) ? . . .
C(23) C(22) C(21) 118.1(2) ? . . .
C(20) C(21) C(22) 121.3(2) ? . . .
C(46) C(45) C(44) 118.4(2) ? . . .
C(45) C(44) C(43) 120.5(2) ? . . .
C(45) C(46) C(41) 121.5(2) ? . . .
C(5) C(3) C(4) 108.5(2) ? . . .
C(5) C(3) C(6) 110.2(2) ? . . .
C(33) C(30) C(31) 107.8(2) ? . . .
C(33) C(30) C(32) 109.1(2) ? . . .
C(31) C(30) C(32) 107.6(2) ? . . .
C(6) C(3) C(4) 108.3(2) ? . . .
O(7) C(27) H(26) 110.4014 ? . . .
O(7) C(27) H(27) 110.3056 ? . . .
H(44) O(8) C(36) 108.6120 ? . . .
H(19) O(4) C(13) 104.1608 ? . . .
O(3) C(4) H(1) 110.5065 ? . . .
O(3) C(4) H(2) 110.3977 ? . . .
C(36) C(35) H(43) 119.5062 ? . . .
C(11) C(12) H(18) 119.8424 ? . . .
C(11) C(16) H(21) 120.2071 ? . . .
H(47) C(42) C(41) 120.4351 ? . . .
H(47) C(42) C(43) 120.7856 ? . . .
C(42) C(43) H(48) 119.7142 ? . . .
C(37) C(38) H(45) 118.7407 ? . . .
H(18) C(12) C(13) 119.3285 ? . . .
C(34) C(35) H(43) 120.1857 ? . . .
C(34) C(39) H(46) 120.3274 ? . . .
C(7) C(10) H(15) 109.2211 ? . . .
C(7) C(10) H(17) 109.8529 ? . . .
C(7) C(10) H(16) 109.2880 ? . . .
C(7) C(8) H(11) 109.4682 ? . . .
C(7) C(8) H(9) 109.0806 ? . . .
C(7) C(8) H(10) 109.9789 ? . . .
C(7) C(9) H(12) 109.9163 ? . . .
C(7) C(9) H(14) 108.8416 ? . . .
C(7) C(9) H(13) 109.6646 ? . . .
C(26) C(27) H(26) 110.5554 ? . . .
C(26) C(27) H(27) 110.4871 ? . . .
C(26) C(29) H(32) 109.4143 ? . . .
C(26) C(29) H(31) 109.6049 ? . . .
C(26) C(29) H(33) 109.4089 ? . . .
C(26) C(28) H(30) 109.5886 ? . . .
C(26) C(28) H(28) 109.6738 ? . . .
C(26) C(28) H(29) 109.1488 ? . . .
C(16) C(15) H(20) 119.5259 ? . . .
H(21) C(16) C(15) 120.1818 ? . . .
H(22) C(19) C(18) 120.5986 ? . . .
H(22) C(19) C(20) 120.8767 ? . . .
C(19) C(20) H(23) 119.6453 ? . . .
C(23) C(22) H(25) 120.6236 ? . . .
C(21) C(22) H(25) 121.2740 ? . . .
H(24) C(21) C(22) 119.6250 ? . . .
H(24) C(21) C(20) 119.0920 ? . . .
C(21) C(20) H(23) 119.4840 ? . . .
H(27) C(27) H(26) 109.4982 ? . . .
H(17) C(10) H(15) 109.5430 ? . . .
H(16) C(10) H(15) 109.4736 ? . . .
H(17) C(10) H(16) 109.4480 ? . . .
H(50) C(45) C(44) 120.7349 ? . . .
C(45) C(44) H(49) 119.6340 ? . . .
H(50) C(45) C(46) 120.8239 ? . . .
H(4) C(5) C(3) 109.6433 ? . . .
H(5) C(5) C(3) 109.8195 ? . . .
H(3) C(5) C(3) 108.9427 ? . . .
H(5) C(5) H(4) 109.4839 ? . . .
H(3) C(5) H(4) 109.4354 ? . . .
H(3) C(5) H(5) 109.5010 ? . . .
C(39) C(38) H(45) 119.5409 ? . . .
H(46) C(39) C(38) 120.1080 ? . . .
H(49) C(44) C(43) 119.8460 ? . . .
C(44) C(43) H(48) 119.0689 ? . . .
H(40) C(33) C(30) 109.5215 ? . . .
H(42) C(33) C(30) 109.6417 ? . . .
H(41) C(33) C(30) 109.2093 ? . . .
H(42) C(33) H(40) 109.4711 ? . . .
H(41) C(33) H(40) 109.4700 ? . . .
H(42) C(33) H(41) 109.5135 ? . . .
H(34) C(31) C(30) 110.1137 ? . . .
H(36) C(31) C(30) 108.8888 ? . . .
H(35) C(31) C(30) 109.3828 ? . . .
H(36) C(31) H(34) 109.5073 ? . . .
H(35) C(31) H(34) 109.4235 ? . . .
H(36) C(31) H(35) 109.5095 ? . . .
H(9) C(8) H(11) 109.4103 ? . . .
H(10) C(8) H(11) 109.5008 ? . . .
H(10) C(8) H(9) 109.3866 ? . . .
H(31) C(29) H(32) 109.4788 ? . . .
H(33) C(29) H(32) 109.4343 ? . . .
H(31) C(29) H(33) 109.4860 ? . . .
H(20) C(15) C(14) 118.9159 ? . . .
H(6) C(6) C(3) 109.3037 ? . . .
H(8) C(6) C(3) 109.7463 ? . . .
H(7) C(6) C(3) 109.3184 ? . . .
H(8) C(6) H(6) 109.4613 ? . . .
H(7) C(6) H(6) 109.4604 ? . . .
H(8) C(6) H(7) 109.5367 ? . . .
H(39) C(32) C(30) 109.7335 ? . . .
H(37) C(32) C(30) 109.1462 ? . . .
H(38) C(32) C(30) 109.5258 ? . . .
H(39) C(32) H(37) 109.4572 ? . . .
H(38) C(32) H(37) 109.4900 ? . . .
H(39) C(32) H(38) 109.4741 ? . . .
C(3) C(4) H(1) 110.5779 ? . . .
C(3) C(4) H(2) 110.5507 ? . . .
H(28) C(28) H(30) 109.5661 ? . . .
H(29) C(28) H(30) 109.4892 ? . . .
H(29) C(28) H(28) 109.3598 ? . . .
H(2) C(4) H(1) 109.4484 ? . . .
H(14) C(9) H(12) 109.3690 ? . . .
H(13) C(9) H(12) 109.5133 ? . . .
H(14) C(9) H(13) 109.5203 ? . . .

loop_
_geom_bond_atom_site_label_1
_geom_bond_atom_site_label_2
_geom_bond_distance
_geom_bond_publ_flag
_geom_bond_site_symmetry_1
_geom_bond_site_symmetry_2
S(1) C(17) 1.749(2) ? . .
S(1) C(23) 1.731(2) ? . .
S(2) C(40) 1.741(2) ? . .
S(2) C(46) 1.733(2) ? . .
O(1) O(2) 1.503(3) ? . .
O(1) C(1) 1.457(3) ? . .
O(7) C(27) 1.433(3) ? . .
O(7) C(24) 1.393(3) ? . .
O(8) C(36) 1.349(3) ? . .
O(4) C(13) 1.347(3) ? . .
O(5) O(6) 1.501(3) ? . .
O(5) C(24) 1.451(3) ? . .
O(3) C(1) 1.387(3) ? . .
O(3) C(4) 1.434(3) ? . .
O(6) C(25) 1.474(3) ? . .
O(2) C(2) 1.470(3) ? . .
N(1) C(17) 1.308(3) ? . .
N(1) C(18) 1.395(3) ? . .
N(2) C(40) 1.313(3) ? . .
N(2) C(41) 1.387(3) ? . .
C(36) C(37) 1.408(3) ? . .
C(36) C(35) 1.400(3) ? . .
C(11) C(12) 1.388(3) ? . .
C(11) C(16) 1.392(3) ? . .
C(11) C(1) 1.499(3) ? . .
C(2) C(7) 1.551(4) ? . .
C(2) C(3) 1.554(3) ? . .
C(2) C(1) 1.570(3) ? . .
C(42) C(41) 1.399(3) ? . .
C(42) C(43) 1.378(4) ? . .
C(37) C(40) 1.456(3) ? . .
C(37) C(38) 1.404(3) ? . .
C(25) C(26) 1.557(3) ? . .
C(25) C(24) 1.574(3) ? . .
C(25) C(30) 1.544(4) ? . .
C(12) C(13) 1.389(3) ? . .
C(34) C(35) 1.383(3) ? . .
C(34) C(39) 1.402(3) ? . .
C(34) C(24) 1.506(3) ? . .
C(7) C(10) 1.534(4) ? . .
C(7) C(8) 1.537(3) ? . .
C(7) C(9) 1.528(3) ? . .
C(17) C(14) 1.456(3) ? . .
C(26) C(27) 1.533(3) ? . .
C(26) C(29) 1.522(3) ? . .
C(26) C(28) 1.532(3) ? . .
C(16) C(15) 1.383(3) ? . .
C(13) C(14) 1.406(3) ? . .
C(19) C(18) 1.395(3) ? . .
C(19) C(20) 1.383(4) ? . .
C(23) C(18) 1.402(3) ? . .
C(23) C(22) 1.393(3) ? . .
C(21) C(22) 1.368(3) ? . .
C(21) C(20) 1.400(3) ? . .
C(45) C(44) 1.376(3) ? . .
C(45) C(46) 1.393(3) ? . .
C(5) C(3) 1.535(4) ? . .
C(39) C(38) 1.376(3) ? . .
C(41) C(46) 1.395(3) ? . .
C(44) C(43) 1.400(3) ? . .
C(33) C(30) 1.537(4) ? . .
C(31) C(30) 1.534(4) ? . .
C(15) C(14) 1.401(3) ? . .
C(6) C(3) 1.521(3) ? . .
C(32) C(30) 1.541(3) ? . .
C(3) C(4) 1.537(4) ? . .
O(8) H(44) 0.9914 ? . .
O(4) H(19) 0.9497 ? . .
C(42) H(47) 0.9499 ? . .
C(12) H(18) 0.9494 ? . .
C(16) H(21) 0.9499 ? . .
C(19) H(22) 0.9493 ? . .
C(21) H(24) 0.9500 ? . .
C(27) H(26) 0.9500 ? . .
C(27) H(27) 0.9498 ? . .
C(10) H(15) 0.9494 ? . .
C(10) H(16) 0.9497 ? . .
C(10) H(17) 0.9497 ? . .
C(45) H(50) 0.9493 ? . .
C(35) H(43) 0.9498 ? . .
C(5) H(4) 0.9502 ? . .
C(5) H(5) 0.9498 ? . .
C(5) H(3) 0.9493 ? . .
C(39) H(46) 0.9497 ? . .
C(44) H(49) 0.9494 ? . .
C(33) H(40) 0.9496 ? . .
C(33) H(41) 0.9505 ? . .
C(33) H(42) 0.9498 ? . .
C(31) H(34) 0.9499 ? . .
C(31) H(35) 0.9497 ? . .
C(31) H(36) 0.9505 ? . .
C(8) H(11) 0.9495 ? . .
C(8) H(9) 0.9504 ? . .
C(8) H(10) 0.9504 ? . .
C(29) H(32) 0.9503 ? . .
C(29) H(33) 0.9499 ? . .
C(29) H(31) 0.9493 ? . .
C(38) H(45) 0.9505 ? . .
C(15) H(20) 0.9490 ? . .
C(6) H(6) 0.9504 ? . .
C(6) H(7) 0.9511 ? . .
C(6) H(8) 0.9496 ? . .
C(22) H(25) 0.9498 ? . .
C(32) H(37) 0.9510 ? . .
C(32) H(38) 0.9498 ? . .
C(32) H(39) 0.9504 ? . .
C(28) H(30) 0.9491 ? . .
C(28) H(28) 0.9503 ? . .
C(28) H(29) 0.9502 ? . .
C(4) H(1) 0.9499 ? . .
C(4) H(2) 0.9505 ? . .
C(43) H(48) 0.9490 ? . .
C(20) H(23) 0.9502 ? . .
C(9) H(12) 0.9496 ? . .
C(9) H(13) 0.9497 ? . .
C(9) H(14) 0.9502 ? . .

loop_
_geom_torsion_atom_site_label_1
_geom_torsion_atom_site_label_2
_geom_torsion_atom_site_label_3
_geom_torsion_atom_site_label_4
_geom_torsion
_geom_torsion_publ_flag
_geom_torsion_site_symmetry_1
_geom_torsion_site_symmetry_2
_geom_torsion_site_symmetry_3
_geom_torsion_site_symmetry_4
C(23) S(1) C(17) N(1) 0.9(2) ? . . . .
C(23) S(1) C(17) C(14) -179.4(2) ? . . . .
C(17) S(1) C(23) C(18) -0.3(2) ? . . . .
C(17) S(1) C(23) C(22) 178.8(2) ? . . . .
C(46) S(2) C(40) N(2) -0.4(2) ? . . . .
C(46) S(2) C(40) C(37) -179.5(2) ? . . . .
C(40) S(2) C(46) C(45) -179.4(3) ? . . . .
C(40) S(2) C(46) C(41) 0.2(2) ? . . . .
C(1) O(1) O(2) C(2) 6.8(2) ? . . . .
O(2) O(1) C(1) O(3) 102.2(2) ? . . . .
O(2) O(1) C(1) C(11) -137.6(2) ? . . . .
O(2) O(1) C(1) C(2) -6.4(2) ? . . . .
C(24) O(7) C(27) C(26) -40.9(2) ? . . . .
C(27) O(7) C(24) O(5) -71.1(2) ? . . . .
C(27) O(7) C(24) C(25) 25.0(3) ? . . . .
C(27) O(7) C(24) C(34) 167.2(2) ? . . . .
C(24) O(5) O(6) C(25) 6.2(2) ? . . . .
O(6) O(5) C(24) O(7) 102.5(2) ? . . . .
O(6) O(5) C(24) C(25) -5.8(2) ? . . . .
O(6) O(5) C(24) C(34) -138.2(2) ? . . . .
C(4) O(3) C(1) O(1) -71.7(2) ? . . . .
C(4) O(3) C(1) C(11) 166.1(2) ? . . . .
C(4) O(3) C(1) C(2) 24.4(3) ? . . . .
C(1) O(3) C(4) C(3) -40.4(2) ? . . . .
O(5) O(6) C(25) C(26) -109.3(2) ? . . . .
O(5) O(6) C(25) C(24) -5.8(2) ? . . . .
O(5) O(6) C(25) C(30) 116.7(2) ? . . . .
O(1) O(2) C(2) C(7) 116.3(2) ? . . . .
O(1) O(2) C(2) C(3) -109.9(2) ? . . . .
O(1) O(2) C(2) C(1) -6.3(2) ? . . . .
C(18) N(1) C(17) S(1) -1.2(3) ? . . . .
C(18) N(1) C(17) C(14) 179.1(2) ? . . . .
C(17) N(1) C(18) C(19) -179.0(2) ? . . . .
C(17) N(1) C(18) C(23) 1.0(3) ? . . . .
C(41) N(2) C(40) S(2) 0.4(3) ? . . . .
C(41) N(2) C(40) C(37) 179.5(2) ? . . . .
C(40) N(2) C(41) C(42) 179.0(2) ? . . . .
C(40) N(2) C(41) C(46) -0.2(3) ? . . . .
O(8) C(36) C(37) C(40) 1.0(4) ? . . . .
O(8) C(36) C(37) C(38) -179.0(2) ? . . . .
C(35) C(36) C(37) C(40) -178.5(2) ? . . . .
C(35) C(36) C(37) C(38) 1.5(4) ? . . . .
O(8) C(36) C(35) C(34) 179.3(2) ? . . . .
C(37) C(36) C(35) C(34) -1.2(4) ? . . . .
C(16) C(11) C(12) C(13) 1.2(4) ? . . . .
C(1) C(11) C(12) C(13) 178.3(2) ? . . . .
C(12) C(11) C(16) C(15) -0.7(4) ? . . . .
C(1) C(11) C(16) C(15) -177.7(2) ? . . . .
C(12) C(11) C(1) O(1) -167.1(2) ? . . . .
C(12) C(11) C(1) O(3) -44.4(3) ? . . . .
C(12) C(11) C(1) C(2) 86.6(3) ? . . . .
C(16) C(11) C(1) O(1) 9.9(3) ? . . . .
C(16) C(11) C(1) O(3) 132.6(2) ? . . . .
C(16) C(11) C(1) C(2) -96.4(3) ? . . . .
O(2) C(2) C(7) C(10) 73.1(2) ? . . . .
O(2) C(2) C(7) C(8) -165.4(2) ? . . . .
O(2) C(2) C(7) C(9) -45.0(2) ? . . . .
C(3) C(2) C(7) C(10) -51.9(3) ? . . . .
C(3) C(2) C(7) C(8) 69.6(3) ? . . . .
C(3) C(2) C(7) C(9) -170.0(2) ? . . . .
C(1) C(2) C(7) C(10) 172.8(2) ? . . . .
C(1) C(2) C(7) C(8) -65.8(3) ? . . . .
C(1) C(2) C(7) C(9) 54.7(3) ? . . . .
O(2) C(2) C(3) C(5) -46.4(3) ? . . . .
O(2) C(2) C(3) C(6) -175.0(2) ? . . . .
O(2) C(2) C(3) C(4) 69.5(2) ? . . . .
C(7) C(2) C(3) C(5) 79.7(3) ? . . . .
C(7) C(2) C(3) C(6) -48.9(3) ? . . . .
C(7) C(2) C(3) C(4) -164.4(2) ? . . . .
C(1) C(2) C(3) C(5) -138.4(2) ? . . . .
C(1) C(2) C(3) C(6) 92.9(2) ? . . . .
C(1) C(2) C(3) C(4) -22.6(2) ? . . . .
O(2) C(2) C(1) O(1) 6.5(2) ? . . . .
O(2) C(2) C(1) O(3) -106.1(2) ? . . . .
O(2) C(2) C(1) C(11) 122.9(2) ? . . . .
C(7) C(2) C(1) O(1) -104.6(2) ? . . . .
C(7) C(2) C(1) O(3) 142.7(2) ? . . . .
C(7) C(2) C(1) C(11) 11.7(3) ? . . . .
C(3) C(2) C(1) O(1) 113.0(2) ? . . . .
C(3) C(2) C(1) O(3) 0.4(2) ? . . . .
C(3) C(2) C(1) C(11) -130.6(2) ? . . . .
C(43) C(42) C(41) N(2) -179.1(2) ? . . . .
C(43) C(42) C(41) C(46) 0.0(3) ? . . . .
C(41) C(42) C(43) C(44) -0.8(4) ? . . . .
C(36) C(37) C(40) S(2) 174.1(2) ? . . . .
C(36) C(37) C(40) N(2) -5.0(4) ? . . . .
C(38) C(37) C(40) S(2) -5.9(3) ? . . . .
C(38) C(37) C(40) N(2) 175.0(2) ? . . . .
C(36) C(37) C(38) C(39) -0.3(4) ? . . . .
C(40) C(37) C(38) C(39) 179.7(2) ? . . . .
O(6) C(25) C(26) C(27) 69.5(2) ? . . . .
O(6) C(25) C(26) C(29) -174.8(2) ? . . . .
O(6) C(25) C(26) C(28) -46.4(3) ? . . . .
C(24) C(25) C(26) C(27) -22.1(2) ? . . . .
C(24) C(25) C(26) C(29) 93.5(2) ? . . . .
C(24) C(25) C(26) C(28) -138.0(2) ? . . . .
C(30) C(25) C(26) C(27) -163.9(2) ? . . . .
C(30) C(25) C(26) C(29) -48.2(3) ? . . . .
C(30) C(25) C(26) C(28) 80.2(3) ? . . . .
O(6) C(25) C(24) O(7) -106.5(2) ? . . . .
O(6) C(25) C(24) O(5) 6.0(2) ? . . . .
O(6) C(25) C(24) C(34) 122.8(2) ? . . . .
C(26) C(25) C(24) O(7) -0.3(2) ? . . . .
C(26) C(25) C(24) O(5) 112.2(2) ? . . . .
C(26) C(25) C(24) C(34) -131.0(2) ? . . . .
C(30) C(25) C(24) O(7) 142.0(2) ? . . . .
C(30) C(25) C(24) O(5) -105.6(2) ? . . . .
C(30) C(25) C(24) C(34) 11.3(3) ? . . . .
O(6) C(25) C(30) C(33) 74.3(2) ? . . . .
O(6) C(25) C(30) C(31) -43.9(3) ? . . . .
O(6) C(25) C(30) C(32) -163.9(2) ? . . . .
C(26) C(25) C(30) C(33) -50.8(3) ? . . . .
C(26) C(25) C(30) C(31) -169.1(2) ? . . . .
C(26) C(25) C(30) C(32) 70.9(3) ? . . . .
C(24) C(25) C(30) C(33) 173.9(2) ? . . . .
C(24) C(25) C(30) C(31) 55.6(3) ? . . . .
C(24) C(25) C(30) C(32) -64.4(3) ? . . . .
C(11) C(12) C(13) O(4) 179.0(2) ? . . . .
C(11) C(12) C(13) C(14) -1.2(4) ? . . . .
C(39) C(34) C(35) C(36) -0.3(4) ? . . . .
C(24) C(34) C(35) C(36) -176.5(2) ? . . . .
C(35) C(34) C(39) C(38) 1.5(4) ? . . . .
C(24) C(34) C(39) C(38) 177.7(2) ? . . . .
C(35) C(34) C(24) O(7) 131.6(2) ? . . . .
C(35) C(34) C(24) O(5) 9.5(3) ? . . . .
C(35) C(34) C(24) C(25) -97.6(3) ? . . . .
C(39) C(34) C(24) O(7) -44.6(3) ? . . . .
C(39) C(34) C(24) O(5) -166.7(2) ? . . . .
C(39) C(34) C(24) C(25) 86.2(3) ? . . . .
S(1) C(17) C(14) C(13) -178.2(2) ? . . . .
S(1) C(17) C(14) C(15) 2.8(4) ? . . . .
N(1) C(17) C(14) C(13) 1.4(4) ? . . . .
N(1) C(17) C(14) C(15) -177.5(2) ? . . . .
C(25) C(26) C(27) O(7) 38.1(2) ? . . . .
C(29) C(26) C(27) O(7) -82.1(2) ? . . . .
C(28) C(26) C(27) O(7) 158.3(2) ? . . . .
C(11) C(16) C(15) C(14) 0.2(4) ? . . . .
O(4) C(13) C(14) C(17) 1.4(4) ? . . . .
O(4) C(13) C(14) C(15) -179.6(2) ? . . . .
C(12) C(13) C(14) C(17) -178.3(2) ? . . . .
C(12) C(13) C(14) C(15) 0.6(4) ? . . . .
C(20) C(19) C(18) N(1) 179.5(2) ? . . . .
C(20) C(19) C(18) C(23) -0.5(4) ? . . . .
C(18) C(19) C(20) C(21) -0.5(4) ? . . . .
S(1) C(23) C(18) N(1) -0.4(3) ? . . . .
S(1) C(23) C(18) C(19) 179.7(2) ? . . . .
C(22) C(23) C(18) N(1) -179.5(2) ? . . . .
C(22) C(23) C(18) C(19) 0.5(4) ? . . . .
S(1) C(23) C(22) C(21) -178.4(2) ? . . . .
C(18) C(23) C(22) C(21) 0.6(4) ? . . . .
C(20) C(21) C(22) C(23) -1.7(4) ? . . . .
C(22) C(21) C(20) C(19) 1.7(4) ? . . . .
C(46) C(45) C(44) C(43) -0.8(4) ? . . . .
C(44) C(45) C(46) S(2) 179.6(2) ? . . . .
C(44) C(45) C(46) C(41) 0.0(4) ? . . . .
C(34) C(39) C(38) C(37) -1.2(4) ? . . . .
N(2) C(41) C(46) S(2) -0.1(3) ? . . . .
N(2) C(41) C(46) C(45) 179.5(2) ? . . . .
C(42) C(41) C(46) S(2) -179.3(2) ? . . . .
C(42) C(41) C(46) C(45) 0.4(4) ? . . . .
C(45) C(44) C(43) C(42) 1.2(5) ? . . . .
C(16) C(15) C(14) C(17) 178.9(2) ? . . . .
C(16) C(15) C(14) C(13) -0.1(3) ? . . . .
C(2) C(3) C(4) O(3) 38.1(2) ? . . . .
C(5) C(3) C(4) O(3) 158.4(2) ? . . . .
C(6) C(3) C(4) O(3) -81.9(2) ? . . . .
